data_4338339
loop_
_publ_author_name
'Zhang, Chi'
'Ji, Min'
'Ji, Shou-Hua'
'An, Yong-Lin'

_publ_section_title
;
 Mild Solvothermal Syntheses and Characterization of Layered Copper
 Thioantimonates(III) and Thioarsenate(III).
;
_journal_issue 10
_journal_name_full 'Inorganic chemistry'
_journal_page_first 4856
_journal_page_last 4860
_journal_paper_doi 10.1021/ic402864s
_journal_volume 53
_journal_year 2014
_chemical_formula_sum 'Cs2 Cu2 S5 Sb2'
_chemical_formula_weight 796.70
_chemical_name_common compound-2
_chemical_name_systematic
; 
 ? 
;
_space_group_IT_number 2
_symmetry_cell_setting triclinic
_symmetry_space_group_name_Hall '-P 1'
_symmetry_space_group_name_H-M 'P -1'
_atom_sites_solution_hydrogens none
_atom_sites_solution_primary direct
_atom_sites_solution_secondary difmap
_audit_creation_method SHELXL-97
_cell_angle_alpha 91.9590(10)
_cell_angle_beta 92.2180(10)
_cell_angle_gamma 101.8830(10)
_cell_formula_units_Z 2
_cell_length_a 7.4013(2)
_cell_length_b 8.5533(2)
_cell_length_c 9.8390(2)
_cell_measurement_reflns_used 3913
_cell_measurement_temperature 296(2)
_cell_measurement_theta_max 26.41
_cell_measurement_theta_min 2.44
_cell_volume 608.49(3)
_computing_cell_refinement 'Bruker SMART'
_computing_data_collection 'Bruker SMART'
_computing_data_reduction 'Bruker SAINT'
_computing_molecular_graphics 'Bruker SHELXTL'
_computing_publication_material 'Bruker SHELXTL'
_computing_structure_refinement 'Bruker SHELXTL'
_computing_structure_solution 'Bruker SHELXTL'
_diffrn_ambient_temperature 296(2)
_diffrn_measured_fraction_theta_full 0.997
_diffrn_measured_fraction_theta_max 0.997
_diffrn_measurement_device_type 'CCD area detector'
_diffrn_measurement_method 'phi and omega scans'
_diffrn_radiation_monochromator graphite
_diffrn_radiation_source 'fine-focus sealed tube'
_diffrn_radiation_type MoK\a
_diffrn_radiation_wavelength 0.71073
_diffrn_reflns_av_R_equivalents 0.0400
_diffrn_reflns_av_sigmaI/netI 0.0447
_diffrn_reflns_limit_h_max 8
_diffrn_reflns_limit_h_min -8
_diffrn_reflns_limit_k_max 10
_diffrn_reflns_limit_k_min -9
_diffrn_reflns_limit_l_max 11
_diffrn_reflns_limit_l_min -11
_diffrn_reflns_number 5690
_diffrn_reflns_theta_full 25.00
_diffrn_reflns_theta_max 25.00
_diffrn_reflns_theta_min 2.07
_exptl_absorpt_coefficient_mu 14.534
_exptl_absorpt_correction_T_max 0.3243
_exptl_absorpt_correction_T_min 0.0899
_exptl_absorpt_correction_type empirical
_exptl_absorpt_process_details sadabs
_exptl_crystal_colour red
_exptl_crystal_density_diffrn 4.348
_exptl_crystal_density_method 'not measured'
_exptl_crystal_description block
_exptl_crystal_F_000 700
_exptl_crystal_size_max 0.32
_exptl_crystal_size_mid 0.26
_exptl_crystal_size_min 0.10
_refine_diff_density_max 1.346
_refine_diff_density_min -1.207
_refine_diff_density_rms 0.195
_refine_ls_extinction_coef 0.0041(3)
_refine_ls_extinction_expression Fc^*^=kFc[1+0.001xFc^2^\l^3^/sin(2\q)]^-1/4^
_refine_ls_extinction_method SHELXL
_refine_ls_goodness_of_fit_ref 1.086
_refine_ls_hydrogen_treatment none
_refine_ls_matrix_type full
_refine_ls_number_parameters 101
_refine_ls_number_reflns 2133
_refine_ls_number_restraints 0
_refine_ls_restrained_S_all 1.086
_refine_ls_R_factor_all 0.0289
_refine_ls_R_factor_gt 0.0266
_refine_ls_shift/su_max 0.001
_refine_ls_shift/su_mean 0.000
_refine_ls_structure_factor_coef Fsqd
_refine_ls_weighting_details 'calc w=1/[\s^2^(Fo^2^)+(0.0214P)^2^+1.6716P] where P=(Fo^2^+2Fc^2^)/3'
_refine_ls_weighting_scheme calc
_refine_ls_wR_factor_gt 0.0672
_refine_ls_wR_factor_ref 0.0683
_reflns_number_gt 1985
_reflns_number_total 2133
_reflns_threshold_expression >2sigma(I)
_cod_data_source_file ic402864s_si_001.cif
_cod_data_source_block 2
_cod_depositor_comments
;
The following automatic conversions were performed:

'_symmetry_cell_setting' value 'Triclinic' changed to 'triclinic'
according to
/usr/data/users/saulius/crontab/automatic-downloads/rss-feeds/ACS/lib/dictionaries/cif_core.dic
dictionary named 'cif_core.dic' version 2.4.2 from 2011-04-26.

Automatic conversion script
Id: cif_fix_values 2281 2013-09-26 08:29:07Z andrius 

 Adding full bibliography for 4338338--4338340.cif.
;
_cod_original_sg_symbol_H-M 'P-1   '
_cod_database_code 4338339

loop_
_symmetry_equiv_pos_as_xyz
'x, y, z'
'-x, -y, -z'

loop_
_atom_site_label
_atom_site_type_symbol
_atom_site_fract_x
_atom_site_fract_y
_atom_site_fract_z
_atom_site_U_iso_or_equiv
_atom_site_adp_type
_atom_site_occupancy
_atom_site_symmetry_multiplicity
_atom_site_calc_flag
Sb1 Sb 0.18747(5) 0.08076(5) 0.73797(4) 0.01910(14) Uani 1 1 d
Sb2 Sb 0.19994(5) 0.14436(5) 0.11381(4) 0.01956(15) Uani 1 1 d
Cu1 Cu 0.39245(13) 0.00037(12) 0.38310(9) 0.0362(2) Uani 1 1 d
Cu2 Cu 0.11886(14) 0.15571(13) 0.43028(9) 0.0421(3) Uani 1 1 d
S1 S -0.0762(2) 0.1559(2) 0.61500(15) 0.0232(4) Uani 1 1 d
S2 S 0.41774(19) 0.19261(19) 0.57848(14) 0.0187(3) Uani 1 1 d
S3 S 0.1421(3) 0.3443(2) 0.27048(17) 0.0341(4) Uani 1 1 d
S4 S 0.5019(2) 0.1168(2) 0.18399(15) 0.0252(4) Uani 1 1 d
S5 S 0.2549(2) 0.3116(2) 0.90832(14) 0.0233(4) Uani 1 1 d
Cs1 Cs 0.73029(6) 0.43670(6) 0.38937(4) 0.03403(16) Uani 1 1 d
Cs2 Cs 0.26213(6) 0.69184(5) 0.08895(4) 0.03110(15) Uani 1 1 d

loop_
_atom_site_aniso_label
_atom_site_aniso_U_11
_atom_site_aniso_U_22
_atom_site_aniso_U_33
_atom_site_aniso_U_23
_atom_site_aniso_U_13
_atom_site_aniso_U_12
Sb1 0.0171(2) 0.0206(3) 0.0198(2) 0.00081(17) 0.00262(16) 0.00430(18)
Sb2 0.0188(2) 0.0232(3) 0.0154(2) 0.00076(17) -0.00108(16) 0.00162(18)
Cu1 0.0442(5) 0.0415(6) 0.0273(5) 0.0080(4) 0.0054(4) 0.0178(5)
Cu2 0.0459(5) 0.0579(7) 0.0218(4) 0.0062(4) 0.0056(4) 0.0074(5)
S1 0.0149(7) 0.0370(10) 0.0180(7) -0.0016(7) -0.0010(6) 0.0067(7)
S2 0.0171(7) 0.0220(9) 0.0172(7) -0.0003(6) 0.0023(6) 0.0046(6)
S3 0.0487(10) 0.0347(11) 0.0250(8) 0.0044(7) 0.0116(8) 0.0204(9)
S4 0.0235(7) 0.0350(10) 0.0198(7) 0.0053(7) 0.0011(6) 0.0114(7)
S5 0.0304(8) 0.0263(9) 0.0136(7) -0.0004(6) -0.0005(6) 0.0074(7)
Cs1 0.0403(3) 0.0278(3) 0.0348(3) 0.0005(2) 0.0106(2) 0.0074(2)
Cs2 0.0314(2) 0.0280(3) 0.0338(3) -0.00154(19) 0.00936(18) 0.0049(2)

loop_
_atom_type_symbol
_atom_type_description
_atom_type_scat_dispersion_real
_atom_type_scat_dispersion_imag
_atom_type_scat_source
S S 0.1246 0.1234 'International Tables Vol C Tables 4.2.6.8 and 6.1.1.4'
Cu Cu 0.3201 1.2651 'International Tables Vol C Tables 4.2.6.8 and 6.1.1.4'
Cs Cs -0.3680 2.1192 'International Tables Vol C Tables 4.2.6.8 and 6.1.1.4'
Sb Sb -0.5866 1.5461 'International Tables Vol C Tables 4.2.6.8 and 6.1.1.4'

loop_
_geom_angle_atom_site_label_1
_geom_angle_atom_site_label_2
_geom_angle_atom_site_label_3
_geom_angle
_geom_angle_site_symmetry_1
_geom_angle_site_symmetry_3
S2 Sb1 S1 95.92(5) . .
S2 Sb1 S5 96.70(5) . .
S1 Sb1 S5 97.57(5) . .
S2 Sb1 Cu2 106.43(4) . 2_556
S1 Sb1 Cu2 55.31(5) . 2_556
S5 Sb1 Cu2 145.33(4) . 2_556
S2 Sb1 Cu2 52.54(4) . .
S1 Sb1 Cu2 47.78(4) . .
S5 Sb1 Cu2 117.60(5) . .
Cu2 Sb1 Cu2 62.69(3) 2_556 .
S2 Sb1 Cs1 56.42(4) . 2_666
S1 Sb1 Cs1 63.62(4) . 2_666
S5 Sb1 Cs1 59.04(4) . 2_666
Cu2 Sb1 Cs1 114.04(2) 2_556 2_666
Cu2 Sb1 Cs1 58.94(2) . 2_666
S2 Sb1 Cs2 63.10(3) . 2_666
S1 Sb1 Cs2 138.96(4) . 2_666
S5 Sb1 Cs2 54.66(4) . 2_666
Cu2 Sb1 Cs2 159.95(2) 2_556 2_666
Cu2 Sb1 Cs2 113.99(2) . 2_666
Cs1 Sb1 Cs2 75.619(11) 2_666 2_666
S2 Sb1 Cs2 127.81(4) . 2_566
S1 Sb1 Cs2 51.81(3) . 2_566
S5 Sb1 Cs2 57.29(4) . 2_566
Cu2 Sb1 Cs2 88.05(2) 2_556 2_566
Cu2 Sb1 Cs2 97.08(2) . 2_566
Cs1 Sb1 Cs2 71.749(10) 2_666 2_566
Cs2 Sb1 Cs2 111.941(12) 2_666 2_566
S4 Sb2 S3 102.82(6) . .
S4 Sb2 S5 103.05(6) . 1_554
S3 Sb2 S5 98.43(6) . 1_554
S4 Sb2 Cs2 67.19(4) . 1_545
S3 Sb2 Cs2 142.29(5) . 1_545
S5 Sb2 Cs2 119.11(4) 1_554 1_545
S4 Sb2 Cs2 162.62(5) . 2_565
S3 Sb2 Cs2 77.13(5) . 2_565
S5 Sb2 Cs2 60.15(4) 1_554 2_565
Cs2 Sb2 Cs2 123.285(11) 1_545 2_565
S4 Sb2 Cs2 50.83(4) . 2_665
S3 Sb2 Cs2 111.28(5) . 2_665
S5 Sb2 Cs2 52.44(4) 1_554 2_665
Cs2 Sb2 Cs2 90.768(12) 1_545 2_665
Cs2 Sb2 Cs2 112.596(14) 2_565 2_665
S4 Cu1 S2 103.31(6) . 2_656
S4 Cu1 S1 119.81(6) . 2_556
S2 Cu1 S1 104.08(7) 2_656 2_556
S4 Cu1 S2 113.57(7) . .
S2 Cu1 S2 111.33(5) 2_656 .
S1 Cu1 S2 104.37(6) 2_556 .
S4 Cu1 Cu2 100.38(5) . .
S2 Cu1 Cu2 156.25(6) 2_656 .
S1 Cu1 Cu2 61.66(5) 2_556 .
S2 Cu1 Cu2 59.42(4) . .
S4 Cu1 Cu1 124.07(7) . 2_656
S2 Cu1 Cu1 56.61(4) 2_656 2_656
S1 Cu1 Cu1 115.83(6) 2_556 2_656
S2 Cu1 Cu1 54.73(5) . 2_656
Cu2 Cu1 Cu1 110.25(5) . 2_656
S4 Cu1 Cs2 71.30(5) . 1_545
S2 Cu1 Cs2 74.92(4) 2_656 1_545
S1 Cu1 Cs2 65.90(4) 2_556 1_545
S2 Cu1 Cs2 169.90(5) . 1_545
Cu2 Cu1 Cs2 111.63(4) . 1_545
Cu1 Cu1 Cs2 130.87(5) 2_656 1_545
S4 Cu1 Cs1 58.41(5) . .
S2 Cu1 Cs1 107.59(5) 2_656 .
S1 Cu1 Cs1 147.68(5) 2_556 .
S2 Cu1 Cs1 57.81(4) . .
Cu2 Cu1 Cs1 86.33(3) . .
Cu1 Cu1 Cs1 77.73(4) 2_656 .
Cs2 Cu1 Cs1 129.04(3) 1_545 .
S4 Cu1 Cs1 146.65(5) . 2_656
S2 Cu1 Cs1 51.35(4) 2_656 2_656
S1 Cu1 Cs1 59.57(5) 2_556 2_656
S2 Cu1 Cs1 97.42(5) . 2_656
Cu2 Cu1 Cs1 106.05(4) . 2_656
Cu1 Cu1 Cs1 64.43(4) 2_656 2_656
Cs2 Cu1 Cs1 80.18(2) 1_545 2_656
Cs1 Cu1 Cs1 142.15(2) . 2_656
S3 Cu2 S1 121.64(7) . .
S3 Cu2 S2 110.99(8) . .
S1 Cu2 S2 95.15(5) . .
S3 Cu2 S1 126.68(7) . 2_556
S1 Cu2 S1 99.10(6) . 2_556
S2 Cu2 S1 96.47(6) . 2_556
S3 Cu2 Cu1 105.26(6) . .
S1 Cu2 Cu1 131.99(6) . .
S2 Cu2 Cu1 55.92(4) . .
S1 Cu2 Cu1 54.67(4) 2_556 .
S3 Cu2 Sb1 93.01(6) . 2_556
S1 Cu2 Sb1 91.15(5) . 2_556
S2 Cu2 Sb1 146.64(6) . 2_556
S1 Cu2 Sb1 50.17(4) 2_556 2_556
Cu1 Cu2 Sb1 96.43(4) . 2_556
S3 Cu2 Sb1 147.15(6) . .
S1 Cu2 Sb1 50.51(4) . .
S2 Cu2 Sb1 48.99(4) . .
S1 Cu2 Sb1 84.85(4) 2_556 .
Cu1 Cu2 Sb1 84.72(3) . .
Sb1 Cu2 Sb1 117.31(3) 2_556 .
S3 Cu2 Cs1 71.93(5) . 2_666
S1 Cu2 Cs1 74.08(5) . 2_666
S2 Cu2 Cs1 65.07(4) . 2_666
S1 Cu2 Cs1 159.02(5) 2_556 2_666
Cu1 Cu2 Cs1 115.13(4) . 2_666
Sb1 Cu2 Cs1 147.44(3) 2_556 2_666
Sb1 Cu2 Cs1 75.50(2) . 2_666
S3 Cu2 Cs1 58.82(5) . 1_455
S1 Cu2 Cs1 64.71(5) . 1_455
S2 Cu2 Cs1 131.63(5) . 1_455
S1 Cu2 Cs1 128.60(4) 2_556 1_455
Cu1 Cu2 Cs1 163.26(4) . 1_455
Sb1 Cu2 Cs1 80.35(2) 2_556 1_455
Sb1 Cu2 Cs1 111.43(3) . 1_455
Cs1 Cu2 Cs1 67.12(2) 2_666 1_455
Cu2 S1 Cu1 124.35(7) . 2_556
Cu2 S1 Sb1 81.71(5) . .
Cu1 S1 Sb1 123.15(8) 2_556 .
Cu2 S1 Cu2 80.90(6) . 2_556
Cu1 S1 Cu2 63.67(5) 2_556 2_556
Sb1 S1 Cu2 74.52(5) . 2_556
Cu2 S1 Cs2 157.74(7) . 2_566
Cu1 S1 Cs2 75.60(4) 2_556 2_566
Sb1 S1 Cs2 95.51(4) . 2_566
Cu2 S1 Cs2 119.83(6) 2_556 2_566
Cu2 S1 Cs1 80.85(5) . 1_455
Cu1 S1 Cs1 86.52(5) 2_556 1_455
Sb1 S1 Cs1 150.34(6) . 1_455
Cu2 S1 Cs1 125.62(5) 2_556 1_455
Cs2 S1 Cs1 91.69(4) 2_566 1_455
Cu2 S1 Cs1 70.03(5) . 2_666
Cu1 S1 Cs1 150.74(6) 2_556 2_666
Sb1 S1 Cs1 81.69(4) . 2_666
Cu2 S1 Cs1 144.70(5) 2_556 2_666
Cs2 S1 Cs1 87.71(4) 2_566 2_666
Cs1 S1 Cs1 69.87(3) 1_455 2_666
Cu1 S2 Sb1 94.74(6) 2_656 .
Cu1 S2 Cu1 68.67(5) 2_656 .
Sb1 S2 Cu1 107.77(6) . .
Cu1 S2 Cu2 127.66(7) 2_656 .
Sb1 S2 Cu2 78.47(5) . .
Cu1 S2 Cu2 64.66(4) . .
Cu1 S2 Cs1 95.43(5) 2_656 .
Sb1 S2 Cs1 166.10(6) . .
Cu1 S2 Cs1 84.80(5) . .
Cu2 S2 Cs1 102.53(5) . .
Cu1 S2 Cs1 157.96(6) 2_656 2_666
Sb1 S2 Cs1 88.98(4) . 2_666
Cu1 S2 Cs1 130.59(6) . 2_666
Cu2 S2 Cs1 74.37(4) . 2_666
Cs1 S2 Cs1 78.09(4) . 2_666
Cu1 S2 Cs2 68.91(4) 2_656 2_666
Sb1 S2 Cs2 83.46(4) . 2_666
Cu1 S2 Cs2 136.80(6) . 2_666
Cu2 S2 Cs2 156.18(5) . 2_666
Cs1 S2 Cs2 91.38(3) . 2_666
Cs1 S2 Cs2 90.03(3) 2_666 2_666
Cu2 S3 Sb2 86.67(7) . .
Cu2 S3 Cs2 164.84(8) . .
Sb2 S3 Cs2 102.26(6) . .
Cu2 S3 Cs1 87.72(6) . 1_455
Sb2 S3 Cs1 132.64(8) . 1_455
Cs2 S3 Cs1 94.87(4) . 1_455
Cu2 S3 Cs1 73.01(5) . 2_666
Sb2 S3 Cs1 146.75(7) . 2_666
Cs2 S3 Cs1 93.34(5) . 2_666
Cs1 S3 Cs1 73.76(3) 1_455 2_666
Cu1 S4 Sb2 90.92(6) . .
Cu1 S4 Cs1 86.51(5) . .
Sb2 S4 Cs1 112.14(6) . .
Cu1 S4 Cs2 170.72(7) . 2_665
Sb2 S4 Cs2 97.70(5) . 2_665
Cs1 S4 Cs2 87.04(4) . 2_665
Cu1 S4 Cs2 72.94(5) . 1_545
Sb2 S4 Cs2 77.34(4) . 1_545
Cs1 S4 Cs2 157.77(5) . 1_545
Cs2 S4 Cs2 112.25(4) 2_665 1_545
Sb1 S5 Sb2 95.53(6) . 1_556
Sb1 S5 Cs2 90.57(4) . 2_666
Sb2 S5 Cs2 93.72(5) 1_556 2_666
Sb1 S5 Cs2 163.27(6) . 1_556
Sb2 S5 Cs2 95.68(4) 1_556 1_556
Cs2 S5 Cs2 101.05(4) 2_666 1_556
Sb1 S5 Cs1 85.36(4) . 2_666
Sb2 S5 Cs1 172.15(6) 1_556 2_666
Cs2 S5 Cs1 94.06(4) 2_666 2_666
Cs2 S5 Cs1 81.87(4) 1_556 2_666
Sb1 S5 Cs2 89.29(4) . 2_566
Sb2 S5 Cs2 85.06(4) 1_556 2_566
Cs2 S5 Cs2 178.75(6) 2_666 2_566
Cs2 S5 Cs2 79.35(3) 1_556 2_566
Cs1 S5 Cs2 87.16(3) 2_666 2_566
S2 Cs1 S4 71.25(4) . .
S2 Cs1 S3 125.25(4) . 1_655
S4 Cs1 S3 86.18(4) . 1_655
S2 Cs1 S2 101.91(4) . 2_666
S4 Cs1 S2 123.50(4) . 2_666
S3 Cs1 S2 131.36(4) 1_655 2_666
S2 Cs1 S5 140.35(4) . 2_666
S4 Cs1 S5 88.44(4) . 2_666
S3 Cs1 S5 85.23(4) 1_655 2_666
S2 Cs1 S5 61.08(3) 2_666 2_666
S2 Cs1 S3 82.08(4) . 2_666
S4 Cs1 S3 152.93(5) . 2_666
S3 Cs1 S3 106.24(3) 1_655 2_666
S2 Cs1 S3 65.79(4) 2_666 2_666
S5 Cs1 S3 116.03(4) 2_666 2_666
S2 Cs1 S1 63.88(3) . 1_655
S4 Cs1 S1 90.29(4) . 1_655
S3 Cs1 S1 67.21(4) 1_655 1_655
S2 Cs1 S1 138.46(3) 2_666 1_655
S5 Cs1 S1 152.43(3) 2_666 1_655
S3 Cs1 S1 73.42(4) 2_666 1_655
S2 Cs1 Cu2 109.93(3) . 2_666
S4 Cs1 Cu2 163.99(3) . 2_666
S3 Cs1 Cu2 104.73(4) 1_655 2_666
S2 Cs1 Cu2 40.56(3) 2_666 2_666
S5 Cs1 Cu2 80.97(3) 2_666 2_666
S3 Cs1 Cu2 35.06(3) 2_666 2_666
S1 Cs1 Cu2 104.65(3) 1_655 2_666
S2 Cs1 S1 145.18(3) . 2_666
S4 Cs1 S1 143.07(4) . 2_666
S3 Cs1 S1 74.82(4) 1_655 2_666
S2 Cs1 S1 58.28(3) 2_666 2_666
S5 Cs1 S1 59.12(3) 2_666 2_666
S3 Cs1 S1 63.99(4) 2_666 2_666
S1 Cs1 S1 110.13(3) 1_655 2_666
Cu2 Cs1 S1 35.89(3) 2_666 2_666
S2 Cs1 Cu1 37.38(3) . .
S4 Cs1 Cu1 35.09(3) . .
S3 Cs1 Cu1 101.81(4) 1_655 .
S2 Cs1 Cu1 124.89(3) 2_666 .
S5 Cs1 Cu1 120.64(3) 2_666 .
S3 Cs1 Cu1 117.85(4) 2_666 .
S1 Cs1 Cu1 68.45(3) 1_655 .
Cu2 Cs1 Cu1 147.07(2) 2_666 .
S1 Cs1 Cu1 176.61(3) 2_666 .
S2 Cs1 Cu2 93.17(3) . 1_655
S4 Cs1 Cu2 82.70(3) . 1_655
S3 Cs1 Cu2 33.45(3) 1_655 1_655
S2 Cs1 Cu2 152.77(3) 2_666 1_655
S5 Cs1 Cu2 118.27(3) 2_666 1_655
S3 Cs1 Cu2 94.49(3) 2_666 1_655
S1 Cs1 Cu2 34.45(3) 1_655 1_655
Cu2 Cs1 Cu2 112.88(2) 2_666 1_655
S1 Cs1 Cu2 96.86(3) 2_666 1_655
Cu1 Cs1 Cu2 80.26(2) . 1_655
S2 Cs1 Sb1 136.33(3) . 2_666
S4 Cs1 Sb1 122.24(3) . 2_666
S3 Cs1 Sb1 98.07(3) 1_655 2_666
S2 Cs1 Sb1 34.60(3) 2_666 2_666
S5 Cs1 Sb1 35.60(2) 2_666 2_666
S3 Cs1 Sb1 80.55(3) 2_666 2_666
S1 Cs1 Sb1 144.24(3) 1_655 2_666
Cu2 Cs1 Sb1 45.560(16) 2_666 2_666
S1 Cs1 Sb1 34.69(2) 2_666 2_666
Cu1 Cs1 Sb1 147.089(18) . 2_666
Cu2 Cs1 Sb1 127.839(19) 1_655 2_666
S3 Cs2 S4 147.84(4) . 2_665
S3 Cs2 S5 95.04(4) . 2_666
S4 Cs2 S5 65.19(4) 2_665 2_666
S3 Cs2 S1 79.14(4) . 2_566
S4 Cs2 S1 132.14(4) 2_665 2_566
S5 Cs2 S1 119.11(3) 2_666 2_566
S3 Cs2 S5 62.52(4) . 1_554
S4 Cs2 S5 87.94(4) 2_665 1_554
S5 Cs2 S5 78.95(4) 2_666 1_554
S1 Cs2 S5 139.50(4) 2_566 1_554
S3 Cs2 S4 134.14(4) . 1_565
S4 Cs2 S4 67.75(4) 2_665 1_565
S5 Cs2 S4 75.14(4) 2_666 1_565
S1 Cs2 S4 68.23(4) 2_566 1_565
S5 Cs2 S4 150.07(4) 1_554 1_565
S3 Cs2 Cu1 99.93(3) . 1_565
S4 Cs2 Cu1 103.17(3) 2_665 1_565
S5 Cs2 Cu1 85.33(3) 2_666 1_565
S1 Cs2 Cu1 38.50(3) 2_566 1_565
S5 Cs2 Cu1 154.86(3) 1_554 1_565
S4 Cs2 Cu1 35.75(3) 1_565 1_565
S3 Cs2 S5 83.74(4) . 2_566
S4 Cs2 S5 116.01(4) 2_665 2_566
S5 Cs2 S5 178.75(5) 2_666 2_566
S1 Cs2 S5 60.46(3) 2_566 2_566
S5 Cs2 S5 100.65(3) 1_554 2_566
S4 Cs2 S5 105.54(3) 1_565 2_566
Cu1 Cs2 S5 94.64(3) 1_565 2_566
S3 Cs2 S2 78.88(4) . 2_666
S4 Cs2 S2 107.83(4) 2_665 2_666
S5 Cs2 S2 58.52(3) 2_666 2_666
S1 Cs2 S2 60.92(3) 2_566 2_666
S5 Cs2 S2 119.05(4) 1_554 2_666
S4 Cs2 S2 57.53(3) 1_565 2_666
Cu1 Cs2 S2 36.18(3) 1_565 2_666
S5 Cs2 S2 120.90(3) 2_566 2_666
S3 Cs2 Sb2 138.24(3) . 1_565
S4 Cs2 Sb2 73.85(3) 2_665 1_565
S5 Cs2 Sb2 108.95(3) 2_666 1_565
S1 Cs2 Sb2 59.45(3) 2_566 1_565
S5 Cs2 Sb2 153.71(3) 1_554 1_565
S4 Cs2 Sb2 35.47(2) 1_565 1_565
Cu1 Cs2 Sb2 50.818(16) 1_565 1_565
S5 Cs2 Sb2 71.92(3) 2_566 1_565
S2 Cs2 Sb2 85.13(2) 2_666 1_565
S3 Cs2 Sb1 103.88(3) . 2_666
S4 Cs2 Sb1 74.84(3) 2_665 2_666
S5 Cs2 Sb1 34.77(2) 2_666 2_666
S1 Cs2 Sb1 87.42(3) 2_566 2_666
S5 Cs2 Sb1 112.94(3) 1_554 2_666
S4 Cs2 Sb1 45.52(2) 1_565 2_666
Cu1 Cs2 Sb1 50.929(15) 1_565 2_666
S5 Cs2 Sb1 145.35(2) 2_566 2_666
S2 Cs2 Sb1 33.43(2) 2_666 2_666
Sb2 Cs2 Sb1 80.940(11) 1_565 2_666
S3 Cs2 Sb2 115.67(3) . 2_565
S4 Cs2 Sb2 81.29(3) 2_665 2_565
S5 Cs2 Sb2 146.43(3) 2_666 2_565
S1 Cs2 Sb2 81.74(3) 2_566 2_565
S5 Cs2 Sb2 102.57(3) 1_554 2_565
S4 Cs2 Sb2 91.14(3) 1_565 2_565
Cu1 Cs2 Sb2 101.377(17) 1_565 2_565
S5 Cs2 Sb2 34.79(3) 2_566 2_565
S2 Cs2 Sb2 137.30(2) 2_666 2_565
Sb2 Cs2 Sb2 56.715(11) 1_565 2_565
Sb1 Cs2 Sb2 135.835(14) 2_666 2_565

loop_
_geom_bond_atom_site_label_1
_geom_bond_atom_site_label_2
_geom_bond_distance
_geom_bond_site_symmetry_2
Sb1 S2 2.4332(15) .
Sb1 S1 2.4641(15) .
Sb1 S5 2.5020(15) .
Sb1 Cu2 3.0925(11) 2_556
Sb1 Cu2 3.1594(10) .
Sb1 Cs1 4.2840(7) 2_666
Sb1 Cs2 4.3876(6) 2_666
Sb1 Cs2 4.5425(5) 2_566
Sb2 S4 2.3736(15) .
Sb2 S3 2.3785(17) .
Sb2 S5 2.5142(17) 1_554
Sb2 Cs2 3.9913(6) 1_545
Sb2 Cs2 4.3903(6) 2_565
Sb2 Cs2 4.5058(6) 2_665
Cu1 S4 2.3259(19) .
Cu1 S2 2.4078(18) 2_656
Cu1 S1 2.4459(19) 2_556
Cu1 S2 2.4624(16) .
Cu1 Cu2 2.6870(13) .
Cu1 Cu1 2.7473(17) 2_656
Cu1 Cs2 3.8058(10) 1_545
Cu1 Cs1 4.0390(11) .
Cu1 Cs1 4.3753(11) 2_656
Cu2 S3 2.277(2) .
Cu2 S1 2.3645(17) .
Cu2 S2 2.5594(17) .
Cu2 S1 2.639(2) 2_556
Cu2 Sb1 3.0925(11) 2_556
Cu2 Cs1 3.7908(11) 2_666
Cu2 Cs1 4.1270(11) 1_455
S1 Cu1 2.4459(19) 2_556
S1 Cu2 2.639(2) 2_556
S1 Cs2 3.5867(15) 2_566
S1 Cs1 3.7795(18) 1_455
S1 Cs1 3.8787(18) 2_666
S2 Cu1 2.4078(18) 2_656
S2 Cs1 3.4324(16) .
S2 Cs1 3.5696(16) 2_666
S2 Cs2 3.9386(14) 2_666
S3 Cs2 3.495(2) .
S3 Cs1 3.5338(18) 1_455
S3 Cs1 3.7682(18) 2_666
S4 Cs1 3.4467(17) .
S4 Cs2 3.5253(17) 2_665
S4 Cs2 3.7708(18) 1_545
S5 Sb2 2.5142(17) 1_556
S5 Cs2 3.5795(16) 2_666
S5 Cs2 3.6421(16) 1_556
S5 Cs1 3.6857(17) 2_666
S5 Cs2 3.8222(16) 2_566
Cs1 S3 3.5338(18) 1_655
Cs1 S2 3.5695(16) 2_666
Cs1 S5 3.6857(17) 2_666
Cs1 S3 3.7682(18) 2_666
Cs1 S1 3.7795(18) 1_655
Cs1 Cu2 3.7908(11) 2_666
Cs1 S1 3.8787(18) 2_666
Cs1 Cu2 4.1270(11) 1_655
Cs1 Sb1 4.2840(7) 2_666
Cs2 S4 3.5253(17) 2_665
Cs2 S5 3.5795(16) 2_666
Cs2 S1 3.5867(15) 2_566
Cs2 S5 3.6421(16) 1_554
Cs2 S4 3.7708(18) 1_565
Cs2 Cu1 3.8058(10) 1_565
Cs2 S5 3.8222(16) 2_566
Cs2 S2 3.9386(14) 2_666
Cs2 Sb2 3.9913(6) 1_565
Cs2 Sb1 4.3876(6) 2_666
Cs2 Sb2 4.3903(6) 2_565
